data_4331963
loop_
_publ_author_name
'Gonz\'alez Mantero, D\'eborah'
'Neels, Antonia'
'Stoeckli-Evans, Helen'

_publ_section_title
;
 Novel 3D, 2D, and 0D First-Row Coordination Compounds with
 4,4&#x2018;-Bipyridine-N,N&#x2018;-dioxide Incorporating
 Sulfur-Containing Anions
;
_journal_issue 8
_journal_name_full 'Inorganic Chemistry'
_journal_page_first 3287
_journal_page_last 3294
_journal_paper_doi 10.1021/ic051934x
_journal_volume 45
_journal_year 2006
_chemical_formula_moiety 'C30 H24 N6 Ni O6, 2(O3 S), 7(C2 H6 O)'
_chemical_formula_sum 'C44 H66 N6 Ni O19 S2'
_chemical_formula_weight 1105.86
_chemical_name_systematic
; 
 ? 
;
_space_group_IT_number 15
_symmetry_cell_setting monoclinic
_symmetry_space_group_name_Hall '-C 2yc'
_symmetry_space_group_name_H-M 'C 1 2/c 1'
_atom_sites_solution_hydrogens geom
_atom_sites_solution_primary direct
_atom_sites_solution_secondary difmap
_audit_creation_method SHELXL-97
_cell_angle_alpha 90.00
_cell_angle_beta 106.179(19)
_cell_angle_gamma 90.00
_cell_formula_units_Z 4
_cell_length_a 20.828(5)
_cell_length_b 13.499(4)
_cell_length_c 20.020(5)
_cell_measurement_reflns_used 2094
_cell_measurement_temperature 253(2)
_cell_measurement_theta_max 25.28
_cell_measurement_theta_min 1.96
_cell_volume 5406(3)
_computing_cell_refinement 'X-Area V1.26'
_computing_data_collection 'X-Area V1.26 (Stoe & Cie, 2005)'
_computing_data_reduction 'X-RED32 V1.26 (Stoe & Cie, 2005)'
_computing_molecular_graphics 'PLATON  (Spek, 2003)'
_computing_publication_material SHELXL-97
_computing_structure_refinement 'SHELXL-97 (Sheldrick, 1997)'
_computing_structure_solution 'SHELXS-97 (Sheldrick, 1990)'
_diffrn_ambient_temperature 253(2)
_diffrn_detector_area_resol_mean 6.67
_diffrn_measured_fraction_theta_full 0.978
_diffrn_measured_fraction_theta_max 0.978
_diffrn_measurement_device_type 'STOE IPDS 2'
_diffrn_measurement_method 'rotation method'
_diffrn_radiation_monochromator graphite
_diffrn_radiation_source 'fine-focus sealed tube'
_diffrn_radiation_type MoK\a
_diffrn_radiation_wavelength 0.71073
_diffrn_reflns_av_R_equivalents 0.3574
_diffrn_reflns_av_sigmaI/netI 0.4583
_diffrn_reflns_limit_h_max 24
_diffrn_reflns_limit_h_min -25
_diffrn_reflns_limit_k_max 16
_diffrn_reflns_limit_k_min -16
_diffrn_reflns_limit_l_max 23
_diffrn_reflns_limit_l_min -22
_diffrn_reflns_number 16636
_diffrn_reflns_theta_full 25.33
_diffrn_reflns_theta_max 25.33
_diffrn_reflns_theta_min 1.82
_diffrn_standards_decay_% 0
_diffrn_standards_number 0
_exptl_absorpt_coefficient_mu 0.512
_exptl_absorpt_correction_type none
_exptl_crystal_colour orange
_exptl_crystal_density_diffrn 1.359
_exptl_crystal_density_method 'not measured'
_exptl_crystal_description needle
_exptl_crystal_F_000 2336
_exptl_crystal_size_max 0.50
_exptl_crystal_size_mid 0.20
_exptl_crystal_size_min 0.10
_refine_diff_density_max 1.323
_refine_diff_density_min -0.533
_refine_diff_density_rms 0.138
_refine_ls_extinction_method none
_refine_ls_goodness_of_fit_ref 0.765
_refine_ls_hydrogen_treatment constr
_refine_ls_matrix_type full
_refine_ls_number_parameters 102
_refine_ls_number_reflns 4826
_refine_ls_number_restraints 0
_refine_ls_restrained_S_all 0.765
_refine_ls_R_factor_all 0.2985
_refine_ls_R_factor_gt 0.1496
_refine_ls_shift/su_max 0.001
_refine_ls_shift/su_mean <0.001
_refine_ls_structure_factor_coef Fsqd
_refine_ls_weighting_details 'calc w=1/[\s^2^(Fo^2^)+(0.1258P)^2^] where P=(Fo^2^+2Fc^2^)/3'
_refine_ls_weighting_scheme calc
_refine_ls_wR_factor_gt 0.3140
_refine_ls_wR_factor_ref 0.3693
_reflns_number_gt 1027
_reflns_number_total 4826
_reflns_threshold_expression I>2sigma(I)
_cod_data_source_file ic051934xsup1.cif
_cod_data_source_block cpd3
_cod_original_cell_volume 5406(2)
_cod_original_sg_symbol_H-M 'C 2/c'
_cod_database_code 4331963

loop_
_symmetry_equiv_pos_as_xyz
'x, y, z'
'-x, y, -z+1/2'
'x+1/2, y+1/2, z'
'-x+1/2, y+1/2, -z+1/2'
'-x, -y, -z'
'x, -y, z-1/2'
'-x+1/2, -y+1/2, -z'
'x+1/2, -y+1/2, z-1/2'

loop_
_atom_site_label
_atom_site_type_symbol
_atom_site_fract_x
_atom_site_fract_y
_atom_site_fract_z
_atom_site_U_iso_or_equiv
_atom_site_adp_type
_atom_site_occupancy
_atom_site_symmetry_multiplicity
_atom_site_calc_flag
_atom_site_refinement_flags
C1 C 0.3073(9) 0.4961(15) 0.5974(11) 0.094(6) Uiso 1 1 d .
H1A H 0.2973 0.5242 0.5533 0.113 Uiso 1 1 calc R
C2 C 0.3085(10) 0.5459(18) 0.6520(12) 0.103(7) Uiso 1 1 d .
H2A H 0.3001 0.6135 0.6463 0.123 Uiso 1 1 calc R
C3 C 0.3208(9) 0.5095(14) 0.7177(10) 0.082(5) Uiso 1 1 d .
C4 C 0.3334(8) 0.4100(13) 0.7316(10) 0.082(5) Uiso 1 1 d .
H4A H 0.3422 0.3818 0.7756 0.098 Uiso 1 1 calc R
C5 C 0.3308(8) 0.3517(13) 0.6641(9) 0.071(5) Uiso 1 1 d .
H5A H 0.3357 0.2832 0.6646 0.085 Uiso 1 1 calc R
C6 C 0.1911(9) 0.243(2) 0.6834(10) 0.113(6) Uiso 1 1 d .
H6A H 0.1872 0.3110 0.6881 0.135 Uiso 1 1 calc R
C7 C 0.1916(12) 0.179(2) 0.7380(15) 0.137(9) Uiso 1 1 d .
H7A H 0.1964 0.2017 0.7830 0.164 Uiso 1 1 calc R
C8 C 0.1834(8) 0.0651(12) 0.7189(9) 0.069(5) Uiso 1 1 d .
C9 C 0.1889(8) 0.0304(15) 0.6568(9) 0.081(5) Uiso 1 1 d .
H9A H 0.1925 -0.0368 0.6484 0.097 Uiso 1 1 calc R
C10 C 0.1885(8) 0.1104(13) 0.6009(9) 0.076(5) Uiso 1 1 d .
H10A H 0.1827 0.0935 0.5546 0.091 Uiso 1 1 calc R
C11 C 0.3561(13) 0.008(2) 0.5078(13) 0.126(8) Uiso 1 1 d .
H11A H 0.3152 -0.0244 0.4925 0.152 Uiso 1 1 calc R
C12 C 0.4169(11) -0.0365(17) 0.5028(11) 0.104(7) Uiso 1 1 d .
H12A H 0.4188 -0.1038 0.4935 0.125 Uiso 1 1 calc R
C13 C 0.4691(7) 0.0192(12) 0.5116(8) 0.064(4) Uiso 1 1 d .
C14 C 0.4628(10) 0.1135(15) 0.5300(10) 0.091(6) Uiso 1 1 d .
H14A H 0.4996 0.1547 0.5348 0.110 Uiso 1 1 calc R
C15 C 0.4062(9) 0.1554(16) 0.5427(10) 0.092(6) Uiso 1 1 d .
H15A H 0.4027 0.2209 0.5557 0.110 Uiso 1 1 calc R
N1 N 0.3218(6) 0.4000(10) 0.6092(7) 0.069(4) Uiso 1 1 d .
N2 N 0.1968(6) 0.2025(11) 0.6220(8) 0.072(4) Uiso 1 1 d .
N3 N 0.3610(7) 0.0926(11) 0.5340(7) 0.075(4) Uiso 1 1 d .
O1 O 0.3286(7) 0.3447(10) 0.5517(7) 0.099(4) Uiso 1 1 d .
O2 O 0.2014(5) 0.2723(8) 0.5741(6) 0.080(3) Uiso 1 1 d .
O3 O 0.2996(6) 0.1292(10) 0.5457(7) 0.089(4) Uiso 1 1 d .
O4 O 0.2071(17) -0.137(3) 0.5047(19) 0.301(16) Uiso 1 1 d .
O5 O 0.3135(15) -0.210(2) 0.6073(15) 0.265(13) Uiso 1 1 d .
O6 O 0.1885(14) -0.291(2) 0.5603(15) 0.238(11) Uiso 1 1 d .
S1 S 0.2422(6) -0.2229(9) 0.5513(6) 0.210(5) Uiso 1 1 d .
Ni1 Ni 0.2500 0.2500 0.5000 0.0228(5) Uiso 1 2 d S

loop_
_atom_type_symbol
_atom_type_description
_atom_type_scat_dispersion_real
_atom_type_scat_dispersion_imag
_atom_type_scat_source
C C 0.0033 0.0016 'International Tables Vol C Tables 4.2.6.8 and 6.1.1.4'
H H 0.0000 0.0000 'International Tables Vol C Tables 4.2.6.8 and 6.1.1.4'
N N 0.0061 0.0033 'International Tables Vol C Tables 4.2.6.8 and 6.1.1.4'
O O 0.0106 0.0060 'International Tables Vol C Tables 4.2.6.8 and 6.1.1.4'
S S 0.1246 0.1234 'International Tables Vol C Tables 4.2.6.8 and 6.1.1.4'
Ni Ni 0.3393 1.1124 'International Tables Vol C Tables 4.2.6.8 and 6.1.1.4'

loop_
_geom_angle_atom_site_label_1
_geom_angle_atom_site_label_2
_geom_angle_atom_site_label_3
_geom_angle
_geom_angle_site_symmetry_1
_geom_angle_site_symmetry_3
C2 C1 N1 114(2) . .
C2 C1 H1A 122.9 . .
N1 C1 H1A 122.9 . .
C1 C2 C3 126(2) . .
C1 C2 H2A 116.9 . .
C3 C2 H2A 116.9 . .
C2 C3 C4 121(2) . .
C2 C3 C8 126.8(19) . 4_556
C4 C3 C8 111.5(17) . 4_556
C3 C4 C5 111.0(17) . .
C3 C4 H4A 124.5 . .
C5 C4 H4A 124.5 . .
N1 C5 C4 117.6(16) . .
N1 C5 H5A 121.2 . .
C4 C5 H5A 121.2 . .
N2 C6 C7 118(3) . .
N2 C6 H6A 121.0 . .
C7 C6 H6A 121.0 . .
C6 C7 C8 116(2) . .
C6 C7 H7A 122.1 . .
C8 C7 H7A 122.1 . .
C9 C8 C3 129.8(17) . 4_546
C9 C8 C7 121.7(18) . .
C3 C8 C7 108.0(17) 4_546 .
C8 C9 C10 115.7(17) . .
C8 C9 H9A 122.2 . .
C10 C9 H9A 122.2 . .
N2 C10 C9 117.1(16) . .
N2 C10 H10A 121.5 . .
C9 C10 H10A 121.5 . .
N3 C11 C12 116(2) . .
N3 C11 H11A 121.9 . .
C12 C11 H11A 121.9 . .
C13 C12 C11 118(2) . .
C13 C12 H12A 120.9 . .
C11 C12 H12A 120.9 . .
C12 C13 C14 116.4(18) . .
C12 C13 C13 120(2) . 5_656
C14 C13 C13 123(2) . 5_656
C13 C14 C15 126(2) . .
C13 C14 H14A 117.0 . .
C15 C14 H14A 117.0 . .
N3 C15 C14 110.1(19) . .
N3 C15 H15A 124.9 . .
C14 C15 H15A 124.9 . .
C5 N1 C1 129.3(18) . .
C5 N1 O1 114.7(14) . .
C1 N1 O1 116.0(16) . .
C10 N2 O2 117.3(14) . .
C10 N2 C6 129(2) . .
O2 N2 C6 113.1(18) . .
C15 N3 C11 131(2) . .
C15 N3 O3 114.4(16) . .
C11 N3 O3 113.9(18) . .
N1 O1 Ni1 118.7(10) . .
N2 O2 Ni1 123.7(9) . .
N3 O3 Ni1 124.6(10) . .
O6 S1 O4 107.0(17) . .
O6 S1 O5 124.1(18) . .
O4 S1 O5 122(2) . .
O6 S1 S1 102.1(14) . 7_546
O4 S1 S1 82.0(16) . 7_546
O5 S1 S1 109.1(14) . 7_546
O3 Ni1 O3 180.0(7) . 7_556
O3 Ni1 O2 94.9(5) . .
O3 Ni1 O2 85.1(5) 7_556 .
O3 Ni1 O2 85.1(5) . 7_556
O3 Ni1 O2 94.9(5) 7_556 7_556
O2 Ni1 O2 180.000(2) . 7_556
O3 Ni1 O1 92.2(6) . .
O3 Ni1 O1 87.8(6) 7_556 .
O2 Ni1 O1 91.6(5) . .
O2 Ni1 O1 88.4(5) 7_556 .
O3 Ni1 O1 87.8(6) . 7_556
O3 Ni1 O1 92.2(6) 7_556 7_556
O2 Ni1 O1 88.4(5) . 7_556
O2 Ni1 O1 91.6(5) 7_556 7_556
O1 Ni1 O1 180.0(8) . 7_556

loop_
_geom_bond_atom_site_label_1
_geom_bond_atom_site_label_2
_geom_bond_distance
_geom_bond_site_symmetry_2
C1 C2 1.28(3) .
C1 N1 1.34(2) .
C1 H1A 0.9300 .
C2 C3 1.36(3) .
C2 H2A 0.9300 .
C3 C4 1.38(2) .
C3 C8 1.50(2) 4_556
C4 C5 1.55(2) .
C4 H4A 0.9300 .
C5 N1 1.247(19) .
C5 H5A 0.9300 .
C6 N2 1.38(2) .
C6 C7 1.39(3) .
C6 H6A 0.9300 .
C7 C8 1.58(3) .
C7 H7A 0.9300 .
C8 C9 1.36(2) .
C8 C3 1.50(2) 4_546
C9 C10 1.55(2) .
C9 H9A 0.9300 .
C10 N2 1.31(2) .
C10 H10A 0.9300 .
C11 N3 1.25(3) .
C11 C12 1.43(3) .
C11 H11A 0.9300 .
C12 C13 1.29(2) .
C12 H12A 0.9300 .
C13 C14 1.34(2) .
C13 C13 1.57(3) 5_656
C14 C15 1.39(2) .
C14 H14A 0.9300 .
C15 N3 1.24(2) .
C15 H15A 0.9300 .
N1 O1 1.413(17) .
N2 O2 1.366(16) .
N3 O3 1.450(17) .
O1 Ni1 2.107(13) .
O2 Ni1 2.038(11) .
O3 Ni1 2.010(13) .
O4 S1 1.54(4) .
O5 S1 1.60(3) .
O6 S1 1.50(3) .
S1 S1 2.29(2) 7_546
Ni1 O3 2.010(13) 7_556
Ni1 O2 2.038(11) 7_556
Ni1 O1 2.107(14) 7_556

loop_
_geom_torsion_atom_site_label_1
_geom_torsion_atom_site_label_2
_geom_torsion_atom_site_label_3
_geom_torsion_atom_site_label_4
_geom_torsion
_geom_torsion_site_symmetry_1
_geom_torsion_site_symmetry_4
N1 C1 C2 C3 -2(3) . .
C1 C2 C3 C4 -1(3) . .
C1 C2 C3 C8 -174.3(19) . 4_556
C2 C3 C4 C5 0(3) . .
C8 C3 C4 C5 174.4(13) 4_556 .
C3 C4 C5 N1 4(2) . .
N2 C6 C7 C8 -12(3) . .
C6 C7 C8 C9 12(3) . .
C6 C7 C8 C3 -175.2(18) . 4_546
C3 C8 C9 C10 177.1(16) 4_546 .
C7 C8 C9 C10 -12(2) . .
C8 C9 C10 N2 13(2) . .
N3 C11 C12 C13 -14(3) . .
C11 C12 C13 C14 5(3) . .
C11 C12 C13 C13 -165(2) . 5_656
C12 C13 C14 C15 2(3) . .
C13 C13 C14 C15 171.5(19) 5_656 .
C13 C14 C15 N3 0(3) . .
C4 C5 N1 C1 -7(3) . .
C4 C5 N1 O1 172.1(13) . .
C2 C1 N1 C5 6(3) . .
C2 C1 N1 O1 -173.0(16) . .
C9 C10 N2 O2 175.4(13) . .
C9 C10 N2 C6 -16(3) . .
C7 C6 N2 C10 16(3) . .
C7 C6 N2 O2 -174.8(16) . .
C14 C15 N3 C11 -11(3) . .
C14 C15 N3 O3 -179.8(14) . .
C12 C11 N3 C15 19(4) . .
C12 C11 N3 O3 -172.8(17) . .
C5 N1 O1 Ni1 76.9(16) . .
C1 N1 O1 Ni1 -103.6(15) . .
C10 N2 O2 Ni1 -38.1(18) . .
C6 N2 O2 Ni1 151.5(10) . .
C15 N3 O3 Ni1 53.0(19) . .
C11 N3 O3 Ni1 -117.7(17) . .
N3 O3 Ni1 O3 165(26) . 7_556
N3 O3 Ni1 O2 -157.8(12) . .
N3 O3 Ni1 O2 22.2(12) . 7_556
N3 O3 Ni1 O1 -65.9(12) . .
N3 O3 Ni1 O1 114.1(12) . 7_556
N2 O2 Ni1 O3 -15.5(11) . .
N2 O2 Ni1 O3 164.5(11) . 7_556
N2 O2 Ni1 O2 72(25) . 7_556
N2 O2 Ni1 O1 -107.9(11) . .
N2 O2 Ni1 O1 72.1(11) . 7_556
N1 O1 Ni1 O3 -102.9(12) . .
N1 O1 Ni1 O3 77.1(12) . 7_556
N1 O1 Ni1 O2 -7.9(11) . .
N1 O1 Ni1 O2 172.1(11) . 7_556
N1 O1 Ni1 O1 7(100) . 7_556
